data_2228180
loop_
_publ_author_name
'Huang, Miao-Ling'

_publ_section_title
;
 Aqua{<i>N</i>-[(4-methylphenyl)sulfonyl]glycinato(2{-})-\k^2^<i>N</i>,<i>O</i>}(1,10-phenanthroline)copper(II)
;
_journal_coeditor_code ZQ2057
_journal_issue 10
_journal_name_full 'Acta Crystallographica Section E'
_journal_page_first m1255
_journal_paper_doi 10.1107/S1600536810036135
_journal_volume 66
_journal_year 2010
_chemical_formula_iupac '[Cu (C9 H9 N O4 S) (C12 H8 N2) (H2 O)]'
_chemical_formula_sum 'C21 H19 Cu N3 O5 S'
_chemical_formula_weight 488.99
_chemical_name_systematic
;
Aqua{<i>N</i>-[(4-methylphenyl)sulfonyl]glycinato(2-)-
\k^2^<i>N</i>,<i>O</i>}(1,10-phenanthroline)copper(II)
;
_space_group_IT_number 14
_symmetry_cell_setting monoclinic
_symmetry_space_group_name_Hall '-P 2ybc'
_symmetry_space_group_name_H-M 'P 1 21/c 1'
_atom_sites_solution_hydrogens geom
_atom_sites_solution_primary direct
_atom_sites_solution_secondary difmap
_audit_creation_method SHELXL-97
_cell_angle_alpha 90.00
_cell_angle_beta 103.8260(10)
_cell_angle_gamma 90.00
_cell_formula_units_Z 4
_cell_length_a 14.0788(11)
_cell_length_b 7.0588(6)
_cell_length_c 20.6993(17)
_cell_measurement_reflns_used 7260
_cell_measurement_temperature 296(2)
_cell_measurement_theta_max 28.20
_cell_measurement_theta_min 2.79
_cell_volume 1997.5(3)
_computing_cell_refinement 'SAINT (Bruker, 2003)'
_computing_data_collection 'SMART (Bruker, 2001)'
_computing_data_reduction 'SAINT (Bruker, 2003)'
_computing_molecular_graphics 'SHELXTL (Sheldrick, 2008)'
_computing_publication_material 'SHELXTL (Sheldrick, 2008)'
_computing_structure_refinement 'SHELXL97 (Sheldrick, 2008)'
_computing_structure_solution 'SHELXS97 (Sheldrick, 2008)'
_diffrn_ambient_temperature 296(2)
_diffrn_measured_fraction_theta_full 0.999
_diffrn_measured_fraction_theta_max 0.999
_diffrn_measurement_device_type 'Bruker SMART CCD area-detector'
_diffrn_measurement_method '\f and \w'
_diffrn_radiation_monochromator graphite
_diffrn_radiation_source 'fine-focus sealed tube'
_diffrn_radiation_type MoK\a
_diffrn_radiation_wavelength 0.71073
_diffrn_reflns_av_R_equivalents 0.0193
_diffrn_reflns_av_sigmaI/netI 0.0170
_diffrn_reflns_limit_h_max 16
_diffrn_reflns_limit_h_min -17
_diffrn_reflns_limit_k_max 8
_diffrn_reflns_limit_k_min -8
_diffrn_reflns_limit_l_max 25
_diffrn_reflns_limit_l_min -25
_diffrn_reflns_number 14609
_diffrn_reflns_theta_full 25.50
_diffrn_reflns_theta_max 25.50
_diffrn_reflns_theta_min 2.79
_diffrn_standards_decay_% 0
_diffrn_standards_interval_count 0
_diffrn_standards_interval_time 0
_diffrn_standards_number 0
_exptl_absorpt_coefficient_mu 1.239
_exptl_absorpt_correction_T_max 0.7470
_exptl_absorpt_correction_T_min 0.6926
_exptl_absorpt_correction_type multi-scan
_exptl_absorpt_process_details '(SADABS; Sheldrick, 2003)'
_exptl_crystal_colour green
_exptl_crystal_density_diffrn 1.626
_exptl_crystal_density_method 'not measured'
_exptl_crystal_description block
_exptl_crystal_F_000 1004
_exptl_crystal_size_max 0.32
_exptl_crystal_size_mid 0.29
_exptl_crystal_size_min 0.25
_refine_diff_density_max 0.265
_refine_diff_density_min -0.299
_refine_ls_extinction_method none
_refine_ls_goodness_of_fit_ref 1.055
_refine_ls_hydrogen_treatment constr
_refine_ls_matrix_type full
_refine_ls_number_parameters 281
_refine_ls_number_reflns 3713
_refine_ls_number_restraints 0
_refine_ls_restrained_S_all 1.055
_refine_ls_R_factor_all 0.0284
_refine_ls_R_factor_gt 0.0243
_refine_ls_shift/su_max 0.001
_refine_ls_shift/su_mean 0.000
_refine_ls_structure_factor_coef Fsqd
_refine_ls_weighting_details 'calc w=1/[\s^2^(Fo^2^)+(0.0287P)^2^+1.2801P] where P=(Fo^2^+2Fc^2^)/3'
_refine_ls_weighting_scheme calc
_refine_ls_wR_factor_gt 0.0625
_refine_ls_wR_factor_ref 0.0648
_reflns_number_gt 3341
_reflns_number_total 3713
_reflns_threshold_expression I>2sigma(I)
_cod_data_source_file zq2057.cif
_cod_data_source_block I
_cod_original_sg_symbol_H-M 'P 21/c'
_cod_database_code 2228180
_cod_database_fobs_code 2228180

loop_
_symmetry_equiv_pos_as_xyz
'x, y, z'
'-x, y+1/2, -z+1/2'
'-x, -y, -z'
'x, -y-1/2, z-1/2'

loop_
_atom_site_type_symbol
_atom_site_label
_atom_site_fract_x
_atom_site_fract_y
_atom_site_fract_z
_atom_site_U_iso_or_equiv
_atom_site_adp_type
_atom_site_calc_flag
_atom_site_refinement_flags
_atom_site_occupancy
_atom_site_disorder_assembly
_atom_site_disorder_group
Cu Cu1 0.245571(16) 0.54423(3) 0.471642(10) 0.02714(8) Uani d . 1 . .
S S1 0.24891(3) 0.25311(7) 0.34767(2) 0.02718(12) Uani d . 1 . .
O O1 0.35227(10) 0.4521(2) 0.54106(6) 0.0376(3) Uani d . 1 . .
O O2 0.49352(10) 0.2987(2) 0.55995(7) 0.0408(4) Uani d . 1 . .
O O3 0.14652(10) 0.3036(2) 0.32547(7) 0.0402(4) Uani d . 1 . .
O O4 0.26947(12) 0.0512(2) 0.34674(7) 0.0403(4) Uani d . 1 . .
O O5 0.32853(10) 0.8041(2) 0.45785(8) 0.0430(4) Uani d . 1 . .
H H1W 0.3856 0.7738 0.4546 0.064 Uiso d R 1 . .
H H2W 0.3065 0.8774 0.4251 0.064 Uiso d R 1 . .
N N1 0.29113(11) 0.3460(2) 0.41754(7) 0.0278(4) Uani d . 1 . .
N N2 0.17697(11) 0.6304(2) 0.54314(7) 0.0277(3) Uani d . 1 . .
N N3 0.12245(11) 0.6608(2) 0.41228(7) 0.0295(4) Uani d . 1 . .
C C1 0.41586(13) 0.3491(3) 0.52244(9) 0.0282(4) Uani d . 1 . .
C C2 0.39262(13) 0.2906(3) 0.45023(9) 0.0296(4) Uani d . 1 . .
H H2A 0.4378 0.3513 0.4280 0.036 Uiso calc R 1 . .
H H2B 0.4000 0.1545 0.4470 0.036 Uiso calc R 1 . .
C C3 0.30947(13) 0.3556(3) 0.28982(9) 0.0270(4) Uani d . 1 . .
C C4 0.32266(16) 0.2503(3) 0.23598(10) 0.0377(5) Uani d . 1 . .
H H4 0.3025 0.1246 0.2312 0.045 Uiso calc R 1 . .
C C5 0.36591(16) 0.3329(4) 0.18939(10) 0.0428(5) Uani d . 1 . .
H H5A 0.3745 0.2615 0.1534 0.051 Uiso calc R 1 . .
C C6 0.39666(15) 0.5203(3) 0.19541(10) 0.0398(5) Uani d . 1 . .
C C7 0.38440(16) 0.6220(3) 0.25016(11) 0.0417(5) Uani d . 1 . .
H H7 0.4056 0.7471 0.2554 0.050 Uiso calc R 1 . .
C C8 0.34130(15) 0.5416(3) 0.29733(10) 0.0354(5) Uani d . 1 . .
H H8 0.3339 0.6122 0.3337 0.042 Uiso calc R 1 . .
C C9 0.4445(2) 0.6079(5) 0.14447(13) 0.0597(7) Uani d . 1 . .
H H9A 0.4000 0.6037 0.1014 0.090 Uiso calc R 1 . .
H H9B 0.5027 0.5383 0.1433 0.090 Uiso calc R 1 . .
H H9C 0.4613 0.7372 0.1564 0.090 Uiso calc R 1 . .
C C10 0.20889(15) 0.6202(3) 0.60898(9) 0.0345(5) Uani d . 1 . .
H H10 0.2727 0.5803 0.6270 0.041 Uiso calc R 1 . .
C C11 0.14933(17) 0.6676(3) 0.65179(10) 0.0407(5) Uani d . 1 . .
H H11 0.1738 0.6595 0.6976 0.049 Uiso calc R 1 . .
C C12 0.05523(16) 0.7258(3) 0.62636(11) 0.0376(5) Uani d . 1 . .
H H12 0.0151 0.7554 0.6547 0.045 Uiso calc R 1 . .
C C13 0.01946(14) 0.7407(3) 0.55693(10) 0.0304(4) Uani d . 1 . .
C C14 -0.07680(15) 0.8059(3) 0.52450(11) 0.0371(5) Uani d . 1 . .
H H14 -0.1209 0.8361 0.5500 0.044 Uiso calc R 1 . .
C C15 -0.10434(14) 0.8240(3) 0.45780(11) 0.0373(5) Uani d . 1 . .
H H15 -0.1672 0.8662 0.4381 0.045 Uiso calc R 1 . .
C C16 -0.03842(14) 0.7795(3) 0.41629(10) 0.0318(4) Uani d . 1 . .
C C17 -0.05995(16) 0.8052(3) 0.34695(11) 0.0405(5) Uani d . 1 . .
H H17 -0.1213 0.8484 0.3243 0.049 Uiso calc R 1 . .
C C18 0.00994(17) 0.7661(4) 0.31331(11) 0.0449(6) Uani d . 1 . .
H H18 -0.0027 0.7878 0.2677 0.054 Uiso calc R 1 . .
C C19 0.10062(16) 0.6933(3) 0.34718(10) 0.0394(5) Uani d . 1 . .
H H19 0.1472 0.6667 0.3233 0.047 Uiso calc R 1 . .
C C20 0.05477(13) 0.7091(3) 0.44656(9) 0.0265(4) Uani d . 1 . .
C C21 0.08421(13) 0.6912(3) 0.51756(9) 0.0255(4) Uani d . 1 . .

loop_
_atom_site_aniso_label
_atom_site_aniso_U_11
_atom_site_aniso_U_22
_atom_site_aniso_U_33
_atom_site_aniso_U_12
_atom_site_aniso_U_13
_atom_site_aniso_U_23
Cu1 0.02506(13) 0.03777(15) 0.01906(12) 0.00538(10) 0.00617(9) 0.00056(9)
S1 0.0249(2) 0.0364(3) 0.0212(2) -0.00450(19) 0.00735(18) -0.00286(19)
O1 0.0349(8) 0.0548(10) 0.0217(7) 0.0140(7) 0.0039(6) -0.0026(6)
O2 0.0281(7) 0.0573(10) 0.0331(8) 0.0079(7) 0.0001(6) 0.0035(7)
O3 0.0231(7) 0.0672(11) 0.0296(7) -0.0047(7) 0.0052(6) -0.0070(7)
O4 0.0549(9) 0.0337(8) 0.0325(8) -0.0083(7) 0.0112(7) -0.0030(6)
O5 0.0338(8) 0.0421(9) 0.0539(10) -0.0004(7) 0.0121(7) 0.0114(7)
N1 0.0222(8) 0.0404(10) 0.0206(8) 0.0022(7) 0.0048(6) -0.0032(7)
N2 0.0301(8) 0.0303(9) 0.0240(8) 0.0005(7) 0.0087(6) -0.0003(7)
N3 0.0291(8) 0.0365(9) 0.0230(8) 0.0037(7) 0.0068(6) 0.0020(7)
C1 0.0259(10) 0.0330(11) 0.0259(9) -0.0018(8) 0.0065(8) 0.0036(8)
C2 0.0245(9) 0.0353(11) 0.0291(10) 0.0014(8) 0.0066(8) -0.0037(8)
C3 0.0229(9) 0.0372(11) 0.0210(9) -0.0001(8) 0.0056(7) -0.0006(8)
C4 0.0428(12) 0.0423(12) 0.0310(11) -0.0082(10) 0.0146(9) -0.0100(9)
C5 0.0451(13) 0.0600(15) 0.0283(11) -0.0037(11) 0.0185(9) -0.0091(10)
C6 0.0317(11) 0.0587(15) 0.0313(11) -0.0005(10) 0.0120(9) 0.0079(10)
C7 0.0460(13) 0.0399(12) 0.0413(12) -0.0065(10) 0.0145(10) 0.0042(10)
C8 0.0403(11) 0.0390(12) 0.0296(10) -0.0014(9) 0.0134(9) -0.0039(9)
C9 0.0604(16) 0.0773(19) 0.0500(15) -0.0056(14) 0.0299(13) 0.0149(14)
C10 0.0370(11) 0.0415(12) 0.0248(10) 0.0012(9) 0.0071(8) -0.0007(9)
C11 0.0521(13) 0.0482(13) 0.0248(10) 0.0024(11) 0.0150(9) -0.0014(9)
C12 0.0460(13) 0.0381(12) 0.0365(11) -0.0029(10) 0.0252(10) -0.0042(9)
C13 0.0338(10) 0.0249(10) 0.0369(11) -0.0049(8) 0.0172(9) -0.0036(8)
C14 0.0315(11) 0.0321(11) 0.0542(14) -0.0019(9) 0.0233(10) -0.0034(10)
C15 0.0228(10) 0.0334(11) 0.0560(14) 0.0005(8) 0.0098(9) -0.0008(10)
C16 0.0266(10) 0.0263(10) 0.0406(11) -0.0018(8) 0.0044(8) -0.0014(8)
C17 0.0322(11) 0.0408(12) 0.0415(12) 0.0042(9) -0.0051(9) 0.0015(10)
C18 0.0475(13) 0.0553(15) 0.0266(11) 0.0079(11) -0.0017(9) 0.0049(10)
C19 0.0413(12) 0.0509(13) 0.0262(10) 0.0083(10) 0.0087(9) 0.0037(9)
C20 0.0263(9) 0.0237(9) 0.0299(10) -0.0018(7) 0.0075(8) -0.0010(8)
C21 0.0272(9) 0.0225(9) 0.0287(9) -0.0029(7) 0.0101(8) -0.0017(7)

loop_
_atom_type_symbol
_atom_type_description
_atom_type_scat_dispersion_real
_atom_type_scat_dispersion_imag
_atom_type_scat_source
C C 0.0033 0.0016 'International Tables Vol C Tables 4.2.6.8 and 6.1.1.4'
H H 0.0000 0.0000 'International Tables Vol C Tables 4.2.6.8 and 6.1.1.4'
N N 0.0061 0.0033 'International Tables Vol C Tables 4.2.6.8 and 6.1.1.4'
O O 0.0106 0.0060 'International Tables Vol C Tables 4.2.6.8 and 6.1.1.4'
Cu Cu 0.3201 1.2651 'International Tables Vol C Tables 4.2.6.8 and 6.1.1.4'
S S 0.1246 0.1234 'International Tables Vol C Tables 4.2.6.8 and 6.1.1.4'

loop_
_geom_angle_atom_site_label_1
_geom_angle_atom_site_label_2
_geom_angle_atom_site_label_3
_geom_angle_site_symmetry_1
_geom_angle_site_symmetry_3
_geom_angle
_geom_angle_publ_flag
O1 Cu1 N1 . . 83.32(6) ?
O1 Cu1 N3 . . 169.34(6) ?
N1 Cu1 N3 . . 106.60(6) ?
O1 Cu1 N2 . . 88.83(6) ?
N1 Cu1 N2 . . 152.58(7) ?
N3 Cu1 N2 . . 80.56(6) ?
O1 Cu1 O5 . . 91.97(6) ?
N1 Cu1 O5 . . 104.91(6) ?
N3 Cu1 O5 . . 89.24(6) ?
N2 Cu1 O5 . . 101.57(6) ?
O3 S1 O4 . . 114.99(9) ?
O3 S1 N1 . . 108.57(8) ?
O4 S1 N1 . . 112.86(9) ?
O3 S1 C3 . . 106.66(9) ?
O4 S1 C3 . . 105.09(9) ?
N1 S1 C3 . . 108.24(9) ?
C1 O1 Cu1 . . 116.31(12) ?
Cu1 O5 H1W . . 109.7 ?
Cu1 O5 H2W . . 120.0 ?
H1W O5 H2W . . 105.2 ?
C2 N1 S1 . . 114.99(12) ?
C2 N1 Cu1 . . 109.52(11) ?
S1 N1 Cu1 . . 135.20(9) ?
C10 N2 C21 . . 118.35(16) ?
C10 N2 Cu1 . . 128.54(14) ?
C21 N2 Cu1 . . 112.89(12) ?
C19 N3 C20 . . 117.69(17) ?
C19 N3 Cu1 . . 129.57(14) ?
C20 N3 Cu1 . . 112.74(12) ?
O2 C1 O1 . . 123.55(18) ?
O2 C1 C2 . . 119.62(17) ?
O1 C1 C2 . . 116.82(16) ?
N1 C2 C1 . . 109.72(15) ?
N1 C2 H2A . . 109.7 ?
C1 C2 H2A . . 109.7 ?
N1 C2 H2B . . 109.7 ?
C1 C2 H2B . . 109.7 ?
H2A C2 H2B . . 108.2 ?
C8 C3 C4 . . 119.75(18) ?
C8 C3 S1 . . 120.27(14) ?
C4 C3 S1 . . 119.96(16) ?
C5 C4 C3 . . 119.9(2) ?
C5 C4 H4 . . 120.1 ?
C3 C4 H4 . . 120.1 ?
C4 C5 C6 . . 121.2(2) ?
C4 C5 H5A . . 119.4 ?
C6 C5 H5A . . 119.4 ?
C7 C6 C5 . . 118.00(19) ?
C7 C6 C9 . . 121.4(2) ?
C5 C6 C9 . . 120.5(2) ?
C6 C7 C8 . . 121.6(2) ?
C6 C7 H7 . . 119.2 ?
C8 C7 H7 . . 119.2 ?
C3 C8 C7 . . 119.55(19) ?
C3 C8 H8 . . 120.2 ?
C7 C8 H8 . . 120.2 ?
C6 C9 H9A . . 109.5 ?
C6 C9 H9B . . 109.5 ?
H9A C9 H9B . . 109.5 ?
C6 C9 H9C . . 109.5 ?
H9A C9 H9C . . 109.5 ?
H9B C9 H9C . . 109.5 ?
N2 C10 C11 . . 121.93(19) ?
N2 C10 H10 . . 119.0 ?
C11 C10 H10 . . 119.0 ?
C12 C11 C10 . . 120.06(19) ?
C12 C11 H11 . . 120.0 ?
C10 C11 H11 . . 120.0 ?
C11 C12 C13 . . 119.51(18) ?
C11 C12 H12 . . 120.2 ?
C13 C12 H12 . . 120.2 ?
C21 C13 C12 . . 116.76(18) ?
C21 C13 C14 . . 118.63(18) ?
C12 C13 C14 . . 124.61(18) ?
C15 C14 C13 . . 121.15(19) ?
C15 C14 H14 . . 119.4 ?
C13 C14 H14 . . 119.4 ?
C14 C15 C16 . . 121.40(19) ?
C14 C15 H15 . . 119.3 ?
C16 C15 H15 . . 119.3 ?
C20 C16 C17 . . 116.87(18) ?
C20 C16 C15 . . 118.53(19) ?
C17 C16 C15 . . 124.58(19) ?
C18 C17 C16 . . 119.32(19) ?
C18 C17 H17 . . 120.3 ?
C16 C17 H17 . . 120.3 ?
C17 C18 C19 . . 120.1(2) ?
C17 C18 H18 . . 119.9 ?
C19 C18 H18 . . 119.9 ?
N3 C19 C18 . . 122.3(2) ?
N3 C19 H19 . . 118.9 ?
C18 C19 H19 . . 118.9 ?
N3 C20 C16 . . 123.56(17) ?
N3 C20 C21 . . 116.46(16) ?
C16 C20 C21 . . 119.94(17) ?
N2 C21 C13 . . 123.37(17) ?
N2 C21 C20 . . 116.33(16) ?
C13 C21 C20 . . 120.28(17) ?

loop_
_geom_bond_atom_site_label_1
_geom_bond_atom_site_label_2
_geom_bond_site_symmetry_2
_geom_bond_distance
_geom_bond_publ_flag
Cu1 O1 . 1.9269(13) ?
Cu1 N1 . 1.9916(16) ?
Cu1 N3 . 2.0429(16) ?
Cu1 N2 . 2.0435(15) ?
Cu1 O5 . 2.2296(15) ?
S1 O3 . 1.4490(14) ?
S1 O4 . 1.4557(16) ?
S1 N1 . 1.5697(15) ?
S1 C3 . 1.7812(19) ?
O1 C1 . 1.282(2) ?
O2 C1 . 1.233(2) ?
O5 H1W . 0.8499 ?
O5 H2W . 0.8500 ?
N1 C2 . 1.480(2) ?
N2 C10 . 1.331(2) ?
N2 C21 . 1.356(2) ?
N3 C19 . 1.329(2) ?
N3 C20 . 1.360(2) ?
C1 C2 . 1.509(3) ?
C2 H2A . 0.9700 ?
C2 H2B . 0.9700 ?
C3 C8 . 1.384(3) ?
C3 C4 . 1.389(3) ?
C4 C5 . 1.386(3) ?
C4 H4 . 0.9300 ?
C5 C6 . 1.388(3) ?
C5 H5A . 0.9300 ?
C6 C7 . 1.387(3) ?
C6 C9 . 1.512(3) ?
C7 C8 . 1.388(3) ?
C7 H7 . 0.9300 ?
C8 H8 . 0.9300 ?
C9 H9A . 0.9600 ?
C9 H9B . 0.9600 ?
C9 H9C . 0.9600 ?
C10 C11 . 1.398(3) ?
C10 H10 . 0.9300 ?
C11 C12 . 1.367(3) ?
C11 H11 . 0.9300 ?
C12 C13 . 1.409(3) ?
C12 H12 . 0.9300 ?
C13 C21 . 1.404(3) ?
C13 C14 . 1.437(3) ?
C14 C15 . 1.348(3) ?
C14 H14 . 0.9300 ?
C15 C16 . 1.442(3) ?
C15 H15 . 0.9300 ?
C16 C20 . 1.403(3) ?
C16 C17 . 1.406(3) ?
C17 C18 . 1.363(3) ?
C17 H17 . 0.9300 ?
C18 C19 . 1.399(3) ?
C18 H18 . 0.9300 ?
C19 H19 . 0.9300 ?
C20 C21 . 1.434(3) ?

loop_
_geom_hbond_atom_site_label_D
_geom_hbond_atom_site_label_H
_geom_hbond_atom_site_label_A
_geom_hbond_site_symmetry_A
_geom_hbond_distance_DH
_geom_hbond_distance_HA
_geom_hbond_distance_DA
_geom_hbond_angle_DHA
O5 H1W O2 3_666 0.85 1.87 2.717(2) 175.2
O5 H2W O4 1_565 0.85 2.00 2.847(2) 173.7

loop_
_geom_torsion_atom_site_label_1
_geom_torsion_atom_site_label_2
_geom_torsion_atom_site_label_3
_geom_torsion_atom_site_label_4
_geom_torsion_site_symmetry_1
_geom_torsion_site_symmetry_2
_geom_torsion_site_symmetry_3
_geom_torsion_site_symmetry_4
_geom_torsion
_geom_torsion_publ_flag
N1 Cu1 O1 C1 . . . . 15.55(14) ?
N3 Cu1 O1 C1 . . . . 174.4(3) ?
N2 Cu1 O1 C1 . . . . 169.23(15) ?
O5 Cu1 O1 C1 . . . . -89.23(15) ?
O3 S1 N1 C2 . . . . 173.74(14) ?
O4 S1 N1 C2 . . . . 45.04(16) ?
C3 S1 N1 C2 . . . . -70.84(16) ?
O3 S1 N1 Cu1 . . . . -13.30(17) ?
O4 S1 N1 Cu1 . . . . -142.00(13) ?
C3 S1 N1 Cu1 . . . . 102.13(14) ?
O1 Cu1 N1 C2 . . . . -18.70(12) ?
N3 Cu1 N1 C2 . . . . 165.30(12) ?
N2 Cu1 N1 C2 . . . . -93.00(17) ?
O5 Cu1 N1 C2 . . . . 71.57(13) ?
O1 Cu1 N1 S1 . . . . 168.06(15) ?
N3 Cu1 N1 S1 . . . . -7.94(16) ?
N2 Cu1 N1 S1 . . . . 93.76(18) ?
O5 Cu1 N1 S1 . . . . -101.67(14) ?
O1 Cu1 N2 C10 . . . . 2.40(18) ?
N1 Cu1 N2 C10 . . . . 75.4(2) ?
N3 Cu1 N2 C10 . . . . -176.63(19) ?
O5 Cu1 N2 C10 . . . . -89.37(18) ?
O1 Cu1 N2 C21 . . . . -172.10(14) ?
N1 Cu1 N2 C21 . . . . -99.09(17) ?
N3 Cu1 N2 C21 . . . . 8.87(13) ?
O5 Cu1 N2 C21 . . . . 96.13(13) ?
O1 Cu1 N3 C19 . . . . 166.8(3) ?
N1 Cu1 N3 C19 . . . . -35.2(2) ?
N2 Cu1 N3 C19 . . . . 172.0(2) ?
O5 Cu1 N3 C19 . . . . 70.10(19) ?
O1 Cu1 N3 C20 . . . . -13.6(4) ?
N1 Cu1 N3 C20 . . . . 144.41(13) ?
N2 Cu1 N3 C20 . . . . -8.39(13) ?
O5 Cu1 N3 C20 . . . . -110.25(13) ?
Cu1 O1 C1 O2 . . . . 171.25(16) ?
Cu1 O1 C1 C2 . . . . -8.1(2) ?
S1 N1 C2 C1 . . . . -166.30(13) ?
Cu1 N1 C2 C1 . . . . 18.95(19) ?
O2 C1 C2 N1 . . . . 172.71(18) ?
O1 C1 C2 N1 . . . . -7.9(2) ?
O3 S1 C3 C8 . . . . 85.06(17) ?
O4 S1 C3 C8 . . . . -152.43(16) ?
N1 S1 C3 C8 . . . . -31.60(19) ?
O3 S1 C3 C4 . . . . -93.29(18) ?
O4 S1 C3 C4 . . . . 29.22(19) ?
N1 S1 C3 C4 . . . . 150.05(16) ?
C8 C3 C4 C5 . . . . -1.2(3) ?
S1 C3 C4 C5 . . . . 177.14(16) ?
C3 C4 C5 C6 . . . . 0.0(3) ?
C4 C5 C6 C7 . . . . 1.1(3) ?
C4 C5 C6 C9 . . . . 179.5(2) ?
C5 C6 C7 C8 . . . . -1.1(3) ?
C9 C6 C7 C8 . . . . -179.4(2) ?
C4 C3 C8 C7 . . . . 1.3(3) ?
S1 C3 C8 C7 . . . . -177.10(16) ?
C6 C7 C8 C3 . . . . -0.1(3) ?
C21 N2 C10 C11 . . . . 0.9(3) ?
Cu1 N2 C10 C11 . . . . -173.35(16) ?
N2 C10 C11 C12 . . . . 0.3(3) ?
C10 C11 C12 C13 . . . . -1.1(3) ?
C11 C12 C13 C21 . . . . 0.8(3) ?
C11 C12 C13 C14 . . . . -177.9(2) ?
C21 C13 C14 C15 . . . . -1.6(3) ?
C12 C13 C14 C15 . . . . 177.1(2) ?
C13 C14 C15 C16 . . . . -0.2(3) ?
C14 C15 C16 C20 . . . . 2.4(3) ?
C14 C15 C16 C17 . . . . -176.2(2) ?
C20 C16 C17 C18 . . . . -1.6(3) ?
C15 C16 C17 C18 . . . . 177.0(2) ?
C16 C17 C18 C19 . . . . 2.8(4) ?
C20 N3 C19 C18 . . . . -3.0(3) ?
Cu1 N3 C19 C18 . . . . 176.61(17) ?
C17 C18 C19 N3 . . . . -0.4(4) ?
C19 N3 C20 C16 . . . . 4.2(3) ?
Cu1 N3 C20 C16 . . . . -175.48(15) ?
C19 N3 C20 C21 . . . . -173.60(18) ?
Cu1 N3 C20 C21 . . . . 6.7(2) ?
C17 C16 C20 N3 . . . . -1.9(3) ?
C15 C16 C20 N3 . . . . 179.39(18) ?
C17 C16 C20 C21 . . . . 175.84(18) ?
C15 C16 C20 C21 . . . . -2.9(3) ?
C10 N2 C21 C13 . . . . -1.2(3) ?
Cu1 N2 C21 C13 . . . . 173.90(14) ?
C10 N2 C21 C20 . . . . 176.91(17) ?
Cu1 N2 C21 C20 . . . . -8.0(2) ?
C12 C13 C21 N2 . . . . 0.4(3) ?
C14 C13 C21 N2 . . . . 179.15(18) ?
C12 C13 C21 C20 . . . . -177.67(18) ?
C14 C13 C21 C20 . . . . 1.1(3) ?
N3 C20 C21 N2 . . . . 0.9(3) ?
C16 C20 C21 N2 . . . . -177.04(17) ?
N3 C20 C21 C13 . . . . 179.05(17) ?
C16 C20 C21 C13 . . . . 1.2(3) ?
